data_7009595
loop_
_publ_author_name
'Claramunt, Albert'
'Escuer, Albert'
'Mautner, Franz A.'
'Sanz, N\'uria'
'Vicente, Ramon'

_publ_section_title
;
 Two new one-dimensional systems with end-to-end single dicyanamide
 bridges between manganese(II) centres: structural and magnetic
 properties
;
_journal_issue 15
_journal_name_full 'Journal of the Chemical Society, Dalton Transactions'
_journal_page_first 2627
_journal_paper_doi 10.1039/b002214o
_journal_year 2000
_chemical_formula_sum 'C17 H11 Mn N7 O3'
_chemical_formula_weight 416.27
_chemical_name_common '[Mn(terpy)(N(CN)2)(NO3)]n'
_chemical_name_systematic
; 
 ? 
;
_space_group_IT_number 14
_symmetry_cell_setting monoclinic
_symmetry_space_group_name_Hall '-P 2yn'
_symmetry_space_group_name_H-M 'P 1 21/n 1'
_atom_sites_solution_hydrogens geom
_atom_sites_solution_primary direct
_atom_sites_solution_secondary difmap
_audit_creation_method SHELXL
_cell_angle_alpha 90.00
_cell_angle_beta 96.05(3)
_cell_angle_gamma 90.00
_cell_formula_units_Z 4
_cell_length_a 8.825(3)
_cell_length_b 13.928(4)
_cell_length_c 14.650(4)
_cell_measurement_reflns_used 53
_cell_measurement_temperature 298(2)
_cell_measurement_theta_max 11.8
_cell_measurement_theta_min 5.4
_cell_volume 1790.7(9)
_computing_molecular_graphics 'SHELXTL/PC v.5.03 (Siemens Ind. Aut.)'
_computing_publication_material 'SHELXTL/PC v.5.03 (Siemens Ind. Aut.)'
_computing_structure_refinement 'SHELXL-93 (Sheldrick, 1993)'
_computing_structure_solution 'SHELXS-86 (Sheldrick, 1990)'
_diffrn_ambient_temperature 298(2)
_diffrn_measurement_device 'mod. STOE 4-circle diffractometer'
_diffrn_measurement_method 'Omega-scan; delta Omega: 1.25 deg.'
_diffrn_radiation_monochromator graphite
_diffrn_radiation_source 'fine-focus sealed tube'
_diffrn_radiation_type MoK\a
_diffrn_radiation_wavelength 0.71069
_diffrn_reflns_av_R_equivalents 0.0763
_diffrn_reflns_av_sigmaI/netI 0.0569
_diffrn_reflns_limit_h_max 11
_diffrn_reflns_limit_h_min -12
_diffrn_reflns_limit_k_max 18
_diffrn_reflns_limit_k_min -16
_diffrn_reflns_limit_l_max 19
_diffrn_reflns_limit_l_min -19
_diffrn_reflns_number 4467
_diffrn_reflns_theta_max 26.50
_diffrn_reflns_theta_min 2.80
_diffrn_standards_decay_% 6
_diffrn_standards_interval_count 100
_diffrn_standards_interval_time '1 h'
_diffrn_standards_number '3  (-2 -1 6; 0 -2 -16; -2 -2 0)'
_exptl_absorpt_coefficient_mu 0.772
_exptl_absorpt_correction_type 'none  (mu.x = 0.24)'
_exptl_crystal_colour yellow
_exptl_crystal_density_diffrn 1.544
_exptl_crystal_density_meas 1.53(3)
_exptl_crystal_density_method 'suspension method'
_exptl_crystal_description irregular
_exptl_crystal_F_000 844
_exptl_crystal_size_max 0.48
_exptl_crystal_size_mid 0.26
_exptl_crystal_size_min 0.25
_refine_diff_density_max 0.666
_refine_diff_density_min -0.366
_refine_diff_density_rms 0.098
_refine_ls_extinction_method none
_refine_ls_goodness_of_fit_all 1.060
_refine_ls_goodness_of_fit_obs 1.085
_refine_ls_hydrogen_treatment noref
_refine_ls_matrix_type full
_refine_ls_number_parameters 253
_refine_ls_number_reflns 3660
_refine_ls_number_restraints 0
_refine_ls_restrained_S_all 1.106
_refine_ls_restrained_S_obs 1.085
_refine_ls_R_factor_all 0.0801
_refine_ls_R_factor_obs 0.0553
_refine_ls_shift/esd_max 0.001
_refine_ls_shift/esd_mean 0.000
_refine_ls_structure_factor_coef Fsqd
_refine_ls_weighting_details 'w=1/[\s^2^(Fo^2^)+(0.0904P)^2^+0.1193P] where P=(Fo^2^+2Fc^2^)/3'
_refine_ls_weighting_scheme calc
_refine_ls_wR_factor_all 0.1712
_refine_ls_wR_factor_obs 0.1436
_reflns_number_observed 2760
_reflns_number_total 3718
_reflns_observed_criterion >2sigma(I)
_cod_data_source_file b002214o.txt
_cod_data_source_block ns168a
_cod_depositor_comments
;
The following automatic conversions were performed:
'_symmetry_cell_setting' value 'Monoclinic' changed to 'monoclinic'
according to '/home/saulius/struct/CIF-dictionaries/cif_core.dic'
dictionary named 'cif_core.dic' version 2.4.1 from 2010-06-29.

Automatic conversion script
Id: cif_fix_enum 1527 2010-12-29 10:47:43Z saulius 

The following automatic conversions were performed:

'_refine_ls_weighting_scheme' value 'calc
w=1/[\s^2^(Fo^2^)+(0.0904P)^2^+0.1193P] where P=(Fo^2^+2Fc^2^)/3' was
changed to 'calc'. New tag '_refine_ls_weighting_details' was
created. The value of the new tag was set to
'w=1/[\s^2^(Fo^2^)+(0.0904P)^2^+0.1193P] where P=(Fo^2^+2Fc^2^)/3'.

Automatic conversion script
Id: cif_fix_values 3143 2015-03-26 13:38:13Z robertas 
;
_cod_original_sg_symbol_H-M P2(1)/n
_cod_database_code 7009595

loop_
_symmetry_equiv_pos_as_xyz
'x, y, z'
'-x+1/2, y+1/2, -z+1/2'
'-x, -y, -z'
'x-1/2, -y-1/2, z-1/2'

loop_
_atom_site_aniso_label
_atom_site_aniso_U_11
_atom_site_aniso_U_22
_atom_site_aniso_U_33
_atom_site_aniso_U_23
_atom_site_aniso_U_13
_atom_site_aniso_U_12
Mn1 0.0376(3) 0.0419(3) 0.0290(3) -0.0018(2) 0.0009(2) -0.0044(2)
N1 0.067(2) 0.049(2) 0.044(2) -0.008(2) 0.005(2) -0.005(2)
O1 0.075(2) 0.064(2) 0.054(2) -0.0114(14) 0.0214(15) -0.020(2)
O2 0.063(2) 0.079(2) 0.064(2) -0.004(2) 0.017(2) -0.011(2)
O3 0.115(3) 0.063(2) 0.113(3) -0.042(2) 0.004(3) -0.001(2)
N2 0.055(2) 0.067(2) 0.042(2) 0.004(2) -0.005(2) -0.006(2)
C1 0.040(2) 0.050(2) 0.037(2) -0.006(2) 0.002(2) -0.006(2)
N3 0.100(3) 0.046(2) 0.050(2) -0.002(2) -0.029(2) 0.001(2)
C2 0.042(2) 0.040(2) 0.041(2) -0.008(2) 0.000(2) -0.0005(15)
N4 0.050(2) 0.052(2) 0.041(2) 0.0004(15) -0.0039(14) 0.0020(15)
N5 0.041(2) 0.050(2) 0.047(2) 0.0006(15) 0.0036(14) -0.0089(14)
C3 0.054(2) 0.065(3) 0.062(3) -0.004(2) 0.016(2) -0.011(2)
C4 0.058(3) 0.082(3) 0.087(4) 0.006(3) 0.025(3) -0.015(2)
C5 0.055(3) 0.070(3) 0.106(4) 0.011(3) 0.010(3) -0.021(2)
C6 0.054(2) 0.052(2) 0.083(3) -0.001(2) 0.000(2) -0.017(2)
C7 0.044(2) 0.039(2) 0.056(2) 0.004(2) -0.009(2) -0.007(2)
C8 0.052(2) 0.041(2) 0.048(2) -0.006(2) -0.006(2) -0.002(2)
N6 0.046(2) 0.040(2) 0.038(2) -0.0032(13) -0.0034(13) 0.0008(13)
C9 0.071(3) 0.058(3) 0.067(3) -0.021(2) -0.012(2) -0.009(2)
C10 0.102(4) 0.068(3) 0.057(3) -0.034(2) -0.009(3) -0.001(3)
C11 0.084(3) 0.058(3) 0.047(2) -0.016(2) 0.005(2) 0.013(2)
C12 0.058(2) 0.040(2) 0.037(2) -0.004(2) 0.001(2) 0.009(2)
C13 0.055(2) 0.043(2) 0.036(2) 0.005(2) 0.007(2) 0.009(2)
C14 0.070(3) 0.058(2) 0.044(2) 0.004(2) 0.026(2) 0.012(2)
C15 0.062(3) 0.067(3) 0.077(3) 0.018(2) 0.038(2) 0.011(2)
C16 0.047(2) 0.058(3) 0.081(3) 0.012(2) 0.018(2) 0.000(2)
C17 0.044(2) 0.049(2) 0.061(2) -0.002(2) 0.009(2) -0.002(2)
N7 0.043(2) 0.047(2) 0.039(2) -0.0014(13) 0.0066(13) 0.0009(13)

loop_
_atom_site_label
_atom_site_type_symbol
_atom_site_fract_x
_atom_site_fract_y
_atom_site_fract_z
_atom_site_U_iso_or_equiv
_atom_site_thermal_displace_type
_atom_site_occupancy
_atom_site_calc_flag
_atom_site_refinement_flags
_atom_site_disorder_group
Mn1 Mn 0.22511(6) 0.25907(4) 0.94703(3) 0.0363(2) Uani 1 d . .
N1 N 0.2232(4) 0.4247(2) 1.0496(2) 0.0537(8) Uani 1 d . .
O1 O 0.1209(4) 0.3619(2) 1.0451(2) 0.0631(8) Uani 1 d . .
O2 O 0.3321(4) 0.4081(3) 1.0031(2) 0.0682(9) Uani 1 d . .
O3 O 0.2178(5) 0.4947(3) 1.0973(3) 0.0976(13) Uani 1 d . .
N2 N 0.3519(4) 0.1848(3) 1.0633(2) 0.0553(9) Uani 1 d . .
C1 C 0.4126(4) 0.1459(3) 1.1247(2) 0.0426(8) Uani 1 d . .
N3 N 0.4793(5) 0.0922(3) 1.1895(2) 0.0678(12) Uani 1 d . .
C2 C 0.0450(4) 0.3693(3) 0.7644(2) 0.0411(8) Uani 1 d . .
N4 N 0.1045(4) 0.3428(2) 0.8327(2) 0.0484(8) Uani 1 d . .
N5 N 0.0090(3) 0.1711(2) 0.9691(2) 0.0460(7) Uani 1 d . .
C3 C -0.0730(5) 0.1836(3) 1.0392(3) 0.0593(11) Uani 1 d . .
H3 H -0.0431(5) 0.2315(3) 1.0816(3) 0.071 Uiso 1 calc R .
C4 C -0.1998(5) 0.1299(4) 1.0526(4) 0.0744(14) Uani 1 d . .
H4 H -0.2535(5) 0.1406(4) 1.1030(4) 0.089 Uiso 1 calc R .
C5 C -0.2439(6) 0.0606(4) 0.9899(4) 0.0766(15) Uani 1 d . .
H5 H -0.3298(6) 0.0237(4) 0.9964(4) 0.092 Uiso 1 calc R .
C6 C -0.1614(5) 0.0456(3) 0.9171(4) 0.0633(12) Uani 1 d . .
H6 H -0.1902(5) -0.0020(3) 0.8742(4) 0.076 Uiso 1 calc R .
C7 C -0.0348(4) 0.1018(3) 0.9080(3) 0.0474(9) Uani 1 d . .
C8 C 0.0620(4) 0.0905(3) 0.8324(3) 0.0478(9) Uani 1 d . .
N6 N 0.1968(3) 0.1363(2) 0.8447(2) 0.0419(7) Uani 1 d . .
C9 C 0.0192(6) 0.0401(3) 0.7531(3) 0.0666(13) Uani 1 d . .
H9 H -0.0750(6) 0.0095(3) 0.7447(3) 0.080 Uiso 1 calc R .
C10 C 0.1179(7) 0.0356(4) 0.6865(3) 0.0769(15) Uani 1 d . .
H10 H 0.0904(7) 0.0022(4) 0.6323(3) 0.092 Uiso 1 calc R .
C11 C 0.2556(6) 0.0800(3) 0.6999(3) 0.0631(12) Uani 1 d . .
H11 H 0.3237(6) 0.0762(3) 0.6557(3) 0.076 Uiso 1 calc R .
C12 C 0.2932(5) 0.1311(3) 0.7803(2) 0.0452(9) Uani 1 d . .
C13 C 0.4381(4) 0.1855(3) 0.8013(2) 0.0446(8) Uani 1 d . .
C14 C 0.5629(5) 0.1714(3) 0.7546(3) 0.0557(10) Uani 1 d . .
H14 H 0.5604(5) 0.1256(3) 0.7083(3) 0.067 Uiso 1 calc R .
C15 C 0.6927(6) 0.2257(4) 0.7771(4) 0.0667(13) Uani 1 d . .
H15 H 0.7783(6) 0.2172(4) 0.7460(4) 0.080 Uiso 1 calc R .
C16 C 0.6931(5) 0.2924(3) 0.8460(3) 0.0611(11) Uani 1 d . .
H16 H 0.7783(5) 0.3305(3) 0.8619(3) 0.073 Uiso 1 calc R .
C17 C 0.5653(4) 0.3018(3) 0.8911(3) 0.0509(9) Uani 1 d . .
H17 H 0.5671(4) 0.3462(3) 0.9387(3) 0.061 Uiso 1 calc R .
N7 N 0.4378(4) 0.2502(2) 0.8702(2) 0.0429(7) Uani 1 d . .

loop_
_atom_type_symbol
_atom_type_description
_atom_type_scat_dispersion_real
_atom_type_scat_dispersion_imag
_atom_type_scat_source
C C 0.0033 0.0016 'International Tables Vol C Tables 4.2.6.8 and 6.1.1.4'
H H 0.0000 0.0000 'International Tables Vol C Tables 4.2.6.8 and 6.1.1.4'
N N 0.0061 0.0033 'International Tables Vol C Tables 4.2.6.8 and 6.1.1.4'
Mn Mn 0.3368 0.7283 'International Tables Vol C Tables 4.2.6.8 and 6.1.1.4'
O O 0.0106 0.0060 'International Tables Vol C Tables 4.2.6.8 and 6.1.1.4'

loop_
_geom_angle_atom_site_label_1
_geom_angle_atom_site_label_2
_geom_angle_atom_site_label_3
_geom_angle
_geom_angle_site_symmetry_1
_geom_angle_site_symmetry_3
_geom_angle_publ_flag
N2 Mn1 N4 176.31(13) . . yes
N2 Mn1 N6 99.71(12) . . yes
N4 Mn1 N6 83.51(12) . . yes
N2 Mn1 O1 90.78(13) . . yes
N4 Mn1 O1 87.26(12) . . yes
N6 Mn1 O1 149.57(11) . . yes
N2 Mn1 N7 88.77(13) . . yes
N4 Mn1 N7 90.60(12) . . yes
N6 Mn1 N7 70.96(11) . . yes
O1 Mn1 N7 138.25(11) . . yes
N2 Mn1 N5 90.11(12) . . yes
N4 Mn1 N5 92.70(12) . . yes
N6 Mn1 N5 70.08(12) . . yes
O1 Mn1 N5 81.51(11) . . yes
N7 Mn1 N5 140.23(12) . . yes
N2 Mn1 O2 89.55(13) . . yes
N4 Mn1 O2 86.76(12) . . yes
N6 Mn1 O2 153.27(12) . . yes
O1 Mn1 O2 53.91(11) . . yes
N7 Mn1 O2 84.34(11) . . yes
N5 Mn1 O2 135.41(12) . . yes
O3 N1 O1 121.6(4) . . yes
O3 N1 O2 122.8(4) . . yes
O1 N1 O2 115.5(3) . . yes
N1 O1 Mn1 97.8(2) . . yes
N1 O2 Mn1 92.8(2) . . yes
C1 N2 Mn1 177.5(3) . . yes
N2 C1 N3 173.3(4) . . yes
C2 N3 C1 120.4(4) 4_666 . yes
N4 C2 N3 174.5(4) . 4_565 yes
C2 N4 Mn1 166.3(3) . . yes
C3 N5 C7 117.8(3) . . ?
C3 N5 Mn1 124.2(3) . . ?
C7 N5 Mn1 118.0(3) . . ?
N5 C3 C4 123.8(4) . . ?
N5 C3 H3 118.1(2) . . ?
C4 C3 H3 118.1(3) . . ?
C5 C4 C3 117.9(5) . . ?
C5 C4 H4 121.1(3) . . ?
C3 C4 H4 121.1(3) . . ?
C4 C5 C6 119.8(4) . . ?
C4 C5 H5 120.1(3) . . ?
C6 C5 H5 120.1(3) . . ?
C5 C6 C7 119.3(4) . . ?
C5 C6 H6 120.3(3) . . ?
C7 C6 H6 120.3(3) . . ?
N5 C7 C6 121.4(4) . . ?
N5 C7 C8 115.3(3) . . ?
C6 C7 C8 123.3(4) . . ?
N6 C8 C9 121.1(4) . . ?
N6 C8 C7 115.0(3) . . ?
C9 C8 C7 123.9(4) . . ?
C12 N6 C8 120.0(3) . . ?
C12 N6 Mn1 118.2(2) . . ?
C8 N6 Mn1 118.7(3) . . ?
C10 C9 C8 118.9(4) . . ?
C10 C9 H9 120.6(3) . . ?
C8 C9 H9 120.6(3) . . ?
C11 C10 C9 120.0(4) . . ?
C11 C10 H10 120.0(3) . . ?
C9 C10 H10 120.0(3) . . ?
C10 C11 C12 119.1(4) . . ?
C10 C11 H11 120.5(3) . . ?
C12 C11 H11 120.5(3) . . ?
N6 C12 C11 121.0(4) . . ?
N6 C12 C13 115.0(3) . . ?
C11 C12 C13 124.0(4) . . ?
N7 C13 C14 122.2(4) . . ?
N7 C13 C12 115.0(3) . . ?
C14 C13 C12 122.8(4) . . ?
C13 C14 C15 119.4(4) . . ?
C13 C14 H14 120.3(3) . . ?
C15 C14 H14 120.3(3) . . ?
C16 C15 C14 118.9(4) . . ?
C16 C15 H15 120.5(3) . . ?
C14 C15 H15 120.5(3) . . ?
C15 C16 C17 118.7(4) . . ?
C15 C16 H16 120.6(3) . . ?
C17 C16 H16 120.6(3) . . ?
N7 C17 C16 123.4(4) . . ?
N7 C17 H17 118.3(2) . . ?
C16 C17 H17 118.3(3) . . ?
C17 N7 C13 117.3(3) . . ?
C17 N7 Mn1 124.7(3) . . ?
C13 N7 Mn1 118.0(3) . . ?

loop_
_geom_bond_atom_site_label_1
_geom_bond_atom_site_label_2
_geom_bond_distance
_geom_bond_site_symmetry_2
_geom_bond_publ_flag
Mn1 N2 2.196(3) . yes
Mn1 N4 2.218(3) . yes
Mn1 N6 2.271(3) . yes
Mn1 O1 2.289(3) . yes
Mn1 N7 2.291(3) . yes
Mn1 N5 2.318(3) . yes
Mn1 O2 2.390(3) . yes
N1 O3 1.203(5) . yes
N1 O1 1.253(4) . yes
N1 O2 1.257(5) . yes
N2 C1 1.134(5) . yes
C1 N3 1.300(5) . yes
N3 C2 1.302(5) 4_666 yes
C2 N4 1.141(4) . yes
C2 N3 1.302(5) 4_565 yes
N5 C3 1.328(5) . ?
N5 C7 1.345(5) . ?
C3 C4 1.378(6) . ?
C3 H3 0.93 . ?
C4 C5 1.361(7) . ?
C4 H4 0.93 . ?
C5 C6 1.369(7) . ?
C5 H5 0.93 . ?
C6 C7 1.382(6) . ?
C6 H6 0.93 . ?
C7 C8 1.477(6) . ?
C8 N6 1.345(5) . ?
C8 C9 1.375(5) . ?
N6 C12 1.337(5) . ?
C9 C10 1.377(7) . ?
C9 H9 0.93 . ?
C10 C11 1.360(7) . ?
C10 H10 0.93 . ?
C11 C12 1.387(5) . ?
C11 H11 0.93 . ?
C12 C13 1.490(5) . ?
C13 N7 1.353(5) . ?
C13 C14 1.371(6) . ?
C14 C15 1.384(7) . ?
C14 H14 0.93 . ?
C15 C16 1.372(7) . ?
C15 H15 0.93 . ?
C16 C17 1.372(6) . ?
C16 H16 0.93 . ?
C17 N7 1.344(5) . ?
C17 H17 0.93 . ?

loop_
_geom_torsion_atom_site_label_1
_geom_torsion_atom_site_label_2
_geom_torsion_atom_site_label_3
_geom_torsion_atom_site_label_4
_geom_torsion
_geom_torsion_site_symmetry_1
_geom_torsion_site_symmetry_2
_geom_torsion_site_symmetry_3
_geom_torsion_site_symmetry_4
_geom_torsion_publ_flag
O3 N1 O1 Mn1 -178.4(4) . . . . ?
O2 N1 O1 Mn1 0.0(4) . . . . ?
N2 Mn1 O1 N1 88.9(2) . . . . ?
N4 Mn1 O1 N1 -88.0(2) . . . . ?
N6 Mn1 O1 N1 -160.2(2) . . . . ?
N7 Mn1 O1 N1 -0.2(3) . . . . ?
N5 Mn1 O1 N1 178.9(2) . . . . ?
O2 Mn1 O1 N1 0.0(2) . . . . ?
O3 N1 O2 Mn1 178.3(4) . . . . ?
O1 N1 O2 Mn1 0.0(3) . . . . ?
N2 Mn1 O2 N1 -91.3(2) . . . . ?
N4 Mn1 O2 N1 89.0(2) . . . . ?
N6 Mn1 O2 N1 157.6(2) . . . . ?
O1 Mn1 O2 N1 0.0(2) . . . . ?
N7 Mn1 O2 N1 179.9(2) . . . . ?
N5 Mn1 O2 N1 -1.6(3) . . . . ?
N4 Mn1 N2 C1 112.0(75) . . . . ?
N6 Mn1 N2 C1 -97.2(77) . . . . ?
O1 Mn1 N2 C1 54.1(77) . . . . ?
N7 Mn1 N2 C1 -167.7(77) . . . . ?
N5 Mn1 N2 C1 -27.4(77) . . . . ?
O2 Mn1 N2 C1 108.0(77) . . . . ?
Mn1 N2 C1 N3 89.9(87) . . . . ?
N2 C1 N3 C2 175.9(35) . . . 4_666 ?
N3 C2 N4 Mn1 -162.5(36) 4_565 . . . ?
N2 Mn1 N4 C2 145.7(19) . . . . ?
N6 Mn1 N4 C2 -5.3(13) . . . . ?
O1 Mn1 N4 C2 -156.2(13) . . . . ?
N7 Mn1 N4 C2 65.5(13) . . . . ?
N5 Mn1 N4 C2 -74.9(13) . . . . ?
O2 Mn1 N4 C2 149.8(13) . . . . ?
N2 Mn1 N5 C3 71.4(3) . . . . ?
N4 Mn1 N5 C3 -106.2(3) . . . . ?
N6 Mn1 N5 C3 171.7(4) . . . . ?
O1 Mn1 N5 C3 -19.4(3) . . . . ?
N7 Mn1 N5 C3 159.6(3) . . . . ?
O2 Mn1 N5 C3 -18.1(4) . . . . ?
N2 Mn1 N5 C7 -107.4(3) . . . . ?
N4 Mn1 N5 C7 75.0(3) . . . . ?
N6 Mn1 N5 C7 -7.1(3) . . . . ?
O1 Mn1 N5 C7 161.8(3) . . . . ?
N7 Mn1 N5 C7 -19.2(4) . . . . ?
O2 Mn1 N5 C7 163.1(2) . . . . ?
C7 N5 C3 C4 0.0(7) . . . . ?
Mn1 N5 C3 C4 -178.8(4) . . . . ?
N5 C3 C4 C5 -0.6(8) . . . . ?
C3 C4 C5 C6 0.9(8) . . . . ?
C4 C5 C6 C7 -0.6(8) . . . . ?
C3 N5 C7 C6 0.3(6) . . . . ?
Mn1 N5 C7 C6 179.2(3) . . . . ?
C3 N5 C7 C8 -179.2(4) . . . . ?
Mn1 N5 C7 C8 -0.3(4) . . . . ?
C5 C6 C7 N5 0.0(7) . . . . ?
C5 C6 C7 C8 179.5(4) . . . . ?
N5 C7 C8 N6 13.2(5) . . . . ?
C6 C7 C8 N6 -166.4(4) . . . . ?
N5 C7 C8 C9 -164.8(4) . . . . ?
C6 C7 C8 C9 15.7(6) . . . . ?
C9 C8 N6 C12 -1.7(6) . . . . ?
C7 C8 N6 C12 -179.8(3) . . . . ?
C9 C8 N6 Mn1 157.8(3) . . . . ?
C7 C8 N6 Mn1 -20.3(4) . . . . ?
N2 Mn1 N6 C12 -98.7(3) . . . . ?
N4 Mn1 N6 C12 79.4(3) . . . . ?
O1 Mn1 N6 C12 152.7(3) . . . . ?
N7 Mn1 N6 C12 -13.5(2) . . . . ?
N5 Mn1 N6 C12 174.7(3) . . . . ?
O2 Mn1 N6 C12 10.1(4) . . . . ?
N2 Mn1 N6 C8 101.4(3) . . . . ?
N4 Mn1 N6 C8 -80.4(3) . . . . ?
O1 Mn1 N6 C8 -7.2(4) . . . . ?
N7 Mn1 N6 C8 -173.3(3) . . . . ?
N5 Mn1 N6 C8 14.8(3) . . . . ?
O2 Mn1 N6 C8 -149.8(3) . . . . ?
N6 C8 C9 C10 1.1(7) . . . . ?
C7 C8 C9 C10 178.9(4) . . . . ?
C8 C9 C10 C11 0.4(8) . . . . ?
C9 C10 C11 C12 -1.3(7) . . . . ?
C8 N6 C12 C11 0.8(5) . . . . ?
Mn1 N6 C12 C11 -158.8(3) . . . . ?
C8 N6 C12 C13 179.5(3) . . . . ?
Mn1 N6 C12 C13 19.9(4) . . . . ?
C10 C11 C12 N6 0.7(6) . . . . ?
C10 C11 C12 C13 -177.8(4) . . . . ?
N6 C12 C13 N7 -15.1(5) . . . . ?
C11 C12 C13 N7 163.4(4) . . . . ?
N6 C12 C13 C14 164.8(3) . . . . ?
C11 C12 C13 C14 -16.6(6) . . . . ?
N7 C13 C14 C15 -1.1(6) . . . . ?
C12 C13 C14 C15 179.0(4) . . . . ?
C13 C14 C15 C16 0.2(7) . . . . ?
C14 C15 C16 C17 1.0(7) . . . . ?
C15 C16 C17 N7 -1.4(7) . . . . ?
C16 C17 N7 C13 0.5(6) . . . . ?
C16 C17 N7 Mn1 177.5(3) . . . . ?
C14 C13 N7 C17 0.8(5) . . . . ?
C12 C13 N7 C17 -179.3(3) . . . . ?
C14 C13 N7 Mn1 -176.5(3) . . . . ?
C12 C13 N7 Mn1 3.4(4) . . . . ?
N2 Mn1 N7 C17 -71.7(3) . . . . ?
N4 Mn1 N7 C17 104.7(3) . . . . ?
N6 Mn1 N7 C17 -172.4(3) . . . . ?
O1 Mn1 N7 C17 18.2(4) . . . . ?
N5 Mn1 N7 C17 -160.4(3) . . . . ?
O2 Mn1 N7 C17 18.0(3) . . . . ?
N2 Mn1 N7 C13 105.4(3) . . . . ?
N4 Mn1 N7 C13 -78.3(3) . . . . ?
N6 Mn1 N7 C13 4.7(2) . . . . ?
O1 Mn1 N7 C13 -164.8(2) . . . . ?
N5 Mn1 N7 C13 16.7(3) . . . . ?
O2 Mn1 N7 C13 -165.0(3) . . . . ?
